data_2105173
loop_
_publ_author_name
'Siegler, Maxime A.'
'Parkin, Sean'
'Brock, Carolyn Pratt'

_publ_section_title
;
 [Ni(MeCN)(H~2~O)~2~(NO~3~)~2~]&#x00B7;(15-crown-5)&#x00B7;MeCN: detailed
 study of a four-phase sequence that includes an intermediate modulated
 phase
;
_journal_issue 4
_journal_name_full 'Acta Crystallographica Section B'
_journal_page_first 389
_journal_page_last 400
_journal_paper_doi 10.1107/S0108768112018319
_journal_volume 68
_journal_year 2012
_chemical_formula_moiety 'C10 H20 O5, C2 H7 N3 Ni O8, C2 H3 N'
_chemical_formula_sum 'C14 H30 N4 Ni O13'
_chemical_formula_weight 521.13
_chemical_name_systematic
;
acetonitrilediaqual-\k^1^O-nitrato-\k^2^O-nitratonickel(II) (15-crown-5)
acetonitrile solvate
;
_space_group_IT_number 14
_symmetry_cell_setting monoclinic
_symmetry_space_group_name_Hall '-P 2ybc'
_symmetry_space_group_name_H-M 'P 1 21/c 1'
_atom_sites_solution_hydrogens geom
_atom_sites_solution_primary direct
_atom_sites_solution_secondary difmap
_audit_creation_method 'SHELXL-97 and C P Brock'
_cell_angle_alpha 90.
_cell_angle_beta 105.4570(10)
_cell_angle_gamma 90.
_cell_formula_units_Z 4
_cell_length_a 12.16420(10)
_cell_length_b 12.18300(10)
_cell_length_c 16.0891(2)
_cell_measurement_reflns_used 5528
_cell_measurement_temperature 150.0(5)
_cell_measurement_theta_max 27.48
_cell_measurement_theta_min 1.00
_cell_volume 2298.11(4)
_computing_cell_refinement 'DENZO-SMN (Nonius, 1999)'
_computing_data_collection 'COLLECT (Nonius, 1999)'
_computing_data_reduction 'DENZO-SMN (Nonius, 1999)'
_computing_molecular_graphics 'Mercury (Macrae et al., 2008)'
_computing_publication_material 'SHELX-97 and local procedures'
_computing_structure_refinement 'SHELXL-97 (Sheldrick, 2008)'
_computing_structure_solution 'SHELXS-97 (Sheldrick, 2008)'
_diffrn_ambient_temperature 150.0(5)
_diffrn_detector_area_resol_mean 18
_diffrn_measured_fraction_theta_full 0.999
_diffrn_measured_fraction_theta_max 0.999
_diffrn_measurement_device_type 'Nonius KappaCCD diffractometer'
_diffrn_measurement_method '\w scans at fixed \c = 55\%'
_diffrn_radiation_monochromator graphite
_diffrn_radiation_source 'fine-focus sealed tube'
_diffrn_radiation_type MoK\a
_diffrn_radiation_wavelength 0.71073
_diffrn_reflns_av_R_equivalents 0.0384
_diffrn_reflns_av_sigmaI/netI 0.0544
_diffrn_reflns_limit_h_max 15
_diffrn_reflns_limit_h_min -15
_diffrn_reflns_limit_k_max 15
_diffrn_reflns_limit_k_min -15
_diffrn_reflns_limit_l_max 20
_diffrn_reflns_limit_l_min -20
_diffrn_reflns_number 10251
_diffrn_reflns_theta_full 27.49
_diffrn_reflns_theta_max 27.49
_diffrn_reflns_theta_min 1.74
_diffrn_standards_decay_% <2
_exptl_absorpt_coefficient_mu 0.914
_exptl_absorpt_correction_T_max 0.9142
_exptl_absorpt_correction_T_min 0.8037
_exptl_absorpt_correction_type multi-scan
_exptl_absorpt_process_details 'Scalepack (Otwinowski & Minor, 2006)'
_exptl_crystal_colour 'pale green'
_exptl_crystal_density_diffrn 1.506
_exptl_crystal_density_method 'not measured'
_exptl_crystal_description parallelepiped
_exptl_crystal_F_000 1096
_exptl_crystal_size_max 0.25
_exptl_crystal_size_mid 0.15
_exptl_crystal_size_min 0.10
_refine_diff_density_max 0.598
_refine_diff_density_min -0.400
_refine_ls_extinction_method none
_refine_ls_goodness_of_fit_ref 1.036
_refine_ls_hydrogen_treatment mixed
_refine_ls_matrix_type full
_refine_ls_number_parameters 328
_refine_ls_number_reflns 5276
_refine_ls_number_restraints 14
_refine_ls_restrained_S_all 1.036
_refine_ls_R_factor_all 0.0731
_refine_ls_R_factor_gt 0.0388
_refine_ls_shift/su_max 0.001
_refine_ls_shift/su_mean 0.000
_refine_ls_structure_factor_coef Fsqd
_refine_ls_weighting_details 'calc w=1/[\s^2^(Fo^2^)+(0.0472P)^2^+0.0000P] where P=(Fo^2^+2Fc^2^)/3'
_refine_ls_weighting_scheme calc
_refine_ls_wR_factor_gt 0.0849
_refine_ls_wR_factor_ref 0.0965
_reflns_number_gt 3606
_reflns_number_total 5276
_reflns_threshold_expression >2\s(I)
_cod_data_source_file hw5021.cif
_cod_data_source_block 150K_III
_cod_original_sg_symbol_H-M 'P 21/c'
_cod_database_code 2105173
_cod_database_fobs_code 2105173

loop_
_symmetry_equiv_pos_as_xyz
'x, y, z'
'-x, y+1/2, -z+1/2'
'-x, -y, -z'
'x, -y-1/2, z-1/2'

loop_
_atom_site_type_symbol
_atom_site_label
_atom_site_fract_x
_atom_site_fract_y
_atom_site_fract_z
_atom_site_U_iso_or_equiv
_atom_site_adp_type
_atom_site_calc_flag
_atom_site_refinement_flags
_atom_site_occupancy
_atom_site_symmetry_multiplicity
_atom_site_disorder_assembly
_atom_site_disorder_group
C C1 0.06308(18) 0.15750(18) 0.30733(14) 0.0325(5) Uani d . 1 1 . .
H H1A 0.0660 0.1706 0.2472 0.039 Uiso calc R 1 1 . .
H H1B -0.0168 0.1412 0.3070 0.039 Uiso calc R 1 1 . .
C C2 0.13878(18) 0.06356(19) 0.34542(14) 0.0335(6) Uani d . 1 1 . .
H H2A 0.1377 0.0521 0.4061 0.040 Uiso calc R 1 1 . .
H H2B 0.1119 -0.0045 0.3127 0.040 Uiso calc R 1 1 . .
C C3 0.33525(19) 0.01007(18) 0.37987(14) 0.0352(6) Uani d . 1 1 . .
H H3A 0.3255 -0.0568 0.3437 0.042 Uiso calc R 1 1 . .
H H3B 0.3269 -0.0106 0.4374 0.042 Uiso calc R 1 1 . .
C C4 0.45106(17) 0.05811(18) 0.38867(14) 0.0306(5) Uani d . 1 1 . .
H H4A 0.5097 -0.0003 0.4028 0.037 Uiso calc R 1 1 . .
H H4B 0.4542 0.0929 0.3337 0.037 Uiso calc R 1 1 . .
C C5 0.57237(17) 0.20288(18) 0.46332(14) 0.0302(5) Uani d . 1 1 . .
H H5A 0.6296 0.1585 0.4445 0.036 Uiso calc R 1 1 . .
H H5B 0.6054 0.2228 0.5246 0.036 Uiso calc R 1 1 . .
C C6 0.54840(18) 0.30587(18) 0.41015(13) 0.0285(5) Uani d . 1 1 . .
H H6A 0.6191 0.3495 0.4179 0.034 Uiso calc R 1 1 . .
H H6B 0.5189 0.2875 0.3483 0.034 Uiso calc R 1 1 . .
C C7 0.43501(18) 0.46775(17) 0.39427(13) 0.0307(5) Uani d . 1 1 . .
H H7A 0.4290 0.4583 0.3321 0.037 Uiso calc R 1 1 . .
H H7B 0.4934 0.5244 0.4177 0.037 Uiso calc R 1 1 . .
C C8 0.32245(19) 0.50164(18) 0.40696(14) 0.0339(6) Uani d . 1 1 . .
H H8A 0.3215 0.4889 0.4675 0.041 Uiso calc R 1 1 . .
H H8B 0.3094 0.5808 0.3941 0.041 Uiso calc R 1 1 . .
C C9 0.12679(18) 0.44471(19) 0.36786(14) 0.0333(6) Uani d . 1 1 . .
H H9A 0.0904 0.5163 0.3484 0.040 Uiso calc R 1 1 . .
H H9B 0.1353 0.4375 0.4305 0.040 Uiso calc R 1 1 . .
C C10 0.05492(18) 0.35279(18) 0.31998(14) 0.0318(5) Uani d . 1 1 . .
H H10A -0.0247 0.3604 0.3236 0.038 Uiso calc R 1 1 . .
H H10B 0.0549 0.3542 0.2585 0.038 Uiso calc R 1 1 . .
O O1 0.10295(12) 0.25202(11) 0.35909(9) 0.0288(4) Uani d . 1 1 . .
O O2 0.25099(11) 0.08915(11) 0.34118(9) 0.0281(3) Uani d . 1 1 . .
O O3 0.47240(12) 0.13830(12) 0.45611(9) 0.0294(4) Uani d . 1 1 . .
O O4 0.46575(12) 0.36636(11) 0.43893(9) 0.0288(4) Uani d . 1 1 . .
O O5 0.23536(12) 0.43851(12) 0.35046(9) 0.0303(4) Uani d . 1 1 . .
Ni Ni1 0.29962(2) 0.27075(2) 0.134914(16) 0.02357(10) Uani d . 1 1 . .
O O6 0.30328(13) 0.26950(12) 0.26146(9) 0.0244(3) Uani d D 1 1 A .
H H6C 0.2854(18) 0.2109(9) 0.2816(13) 0.037 Uiso d D 1 1 . .
H H6D 0.2782(17) 0.3192(10) 0.2867(12) 0.037 Uiso d D 1 1 . .
O O7 0.28884(13) 0.27395(16) 0.00783(9) 0.0407(4) Uani d D 1 1 A .
H H7C 0.2339(13) 0.2603(19) -0.0349(11) 0.061 Uiso d D 1 1 . .
H H7D 0.3441(13) 0.286(2) -0.0123(14) 0.061 Uiso d D 1 1 . .
N N1' 0.2465(5) 0.0398(6) 0.1428(3) 0.0317(10) Uani d PD 0.525(4) 1 A 1
O O8' 0.3485(3) 0.0295(3) 0.1831(2) 0.0398(10) Uani d PD 0.525(4) 1 A 1
O O9' 0.2086(3) 0.1328(2) 0.11182(17) 0.0337(10) Uani d PD 0.525(4) 1 A 1
O O10' 0.1817(5) -0.0397(7) 0.1326(7) 0.0530(14) Uani d PD 0.525(4) 1 A 1
N N1 0.2166(6) 0.0443(7) 0.1368(3) 0.0317(10) Uani d PD 0.475(4) 1 A 2
O O8 0.3086(3) 0.0994(3) 0.1454(2) 0.0292(11) Uani d PD 0.475(4) 1 A 2
O O9 0.1246(3) 0.0913(3) 0.1129(2) 0.0465(13) Uani d PD 0.475(4) 1 A 2
O O10 0.2250(7) -0.0548(7) 0.1532(7) 0.0530(14) Uani d PD 0.475(4) 1 A 2
N N2 0.19446(17) 0.44936(18) 0.12057(12) 0.0408(5) Uani d . 1 1 . .
O O11 0.30266(13) 0.44397(13) 0.14078(9) 0.0345(4) Uani d . 1 1 A .
O O12 0.14216(13) 0.35857(14) 0.10856(10) 0.0390(4) Uani d . 1 1 A .
O O13 0.14459(18) 0.53717(17) 0.11329(13) 0.0718(6) Uani d . 1 1 A .
C C11 0.6847(2) 0.2234(2) 0.25263(16) 0.0469(7) Uani d . 1 1 A .
H H11A 0.7078 0.2845 0.2931 0.070 Uiso calc R 1 1 . .
H H11B 0.7337 0.2214 0.2132 0.070 Uiso calc R 1 1 . .
H H11C 0.6922 0.1542 0.2848 0.070 Uiso calc R 1 1 . .
C C12 0.5668(2) 0.23818(18) 0.20354(14) 0.0313(5) Uani d . 1 1 . .
N N3 0.47357(17) 0.24966(14) 0.16753(12) 0.0302(4) Uani d . 1 1 A .
C C13 -0.0620(2) 0.2292(2) -0.00740(17) 0.0505(7) Uani d . 1 1 . .
H H13A -0.1178 0.1936 -0.0551 0.076 Uiso calc R 1 1 . .
H H13B 0.0040 0.1808 0.0133 0.076 Uiso calc R 1 1 . .
H H13C -0.0371 0.2985 -0.0275 0.076 Uiso calc R 1 1 . .
C C14 -0.1138(2) 0.25094(17) 0.06220(16) 0.0321(6) Uani d . 1 1 . .
N N4 -0.15519(19) 0.26659(17) 0.11598(15) 0.0484(6) Uani d . 1 1 . .

loop_
_atom_site_aniso_label
_atom_site_aniso_U_11
_atom_site_aniso_U_22
_atom_site_aniso_U_33
_atom_site_aniso_U_12
_atom_site_aniso_U_13
_atom_site_aniso_U_23
C1 0.0230(12) 0.0418(15) 0.0310(12) -0.0054(10) 0.0041(10) -0.0045(11)
C2 0.0296(13) 0.0320(13) 0.0392(13) -0.0095(10) 0.0097(11) -0.0007(11)
C3 0.0375(14) 0.0241(13) 0.0421(14) 0.0052(11) 0.0076(11) 0.0048(11)
C4 0.0301(13) 0.0282(13) 0.0336(12) 0.0078(10) 0.0085(10) -0.0009(10)
C5 0.0224(12) 0.0407(14) 0.0272(12) 0.0031(10) 0.0060(9) -0.0004(10)
C6 0.0272(12) 0.0349(13) 0.0250(12) -0.0029(10) 0.0096(10) -0.0026(10)
C7 0.0357(14) 0.0245(12) 0.0306(12) -0.0019(10) 0.0067(10) -0.0002(10)
C8 0.0416(14) 0.0256(13) 0.0315(13) 0.0003(11) 0.0043(11) -0.0054(10)
C9 0.0321(13) 0.0353(14) 0.0343(13) 0.0120(10) 0.0117(11) 0.0031(11)
C10 0.0241(12) 0.0386(14) 0.0319(12) 0.0096(10) 0.0060(10) 0.0082(11)
O1 0.0260(8) 0.0331(10) 0.0253(8) 0.0038(6) 0.0033(7) 0.0001(6)
O2 0.0262(8) 0.0243(8) 0.0345(8) 0.0019(7) 0.0090(7) 0.0056(7)
O3 0.0287(9) 0.0310(9) 0.0307(8) 0.0008(7) 0.0120(7) -0.0007(7)
O4 0.0332(9) 0.0279(9) 0.0280(8) 0.0033(7) 0.0127(7) 0.0005(7)
O5 0.0285(9) 0.0336(9) 0.0292(8) 0.0009(7) 0.0083(7) -0.0066(7)
Ni1 0.02536(17) 0.02750(18) 0.01879(15) -0.00530(12) 0.00752(11) -0.00110(12)
O6 0.0323(9) 0.0241(8) 0.0192(8) -0.0013(7) 0.0111(6) -0.0012(6)
O7 0.0245(9) 0.0820(13) 0.0164(8) -0.0112(9) 0.0069(7) -0.0011(8)
N1' 0.040(3) 0.0307(15) 0.0275(12) -0.005(2) 0.0141(16) -0.0059(11)
O8' 0.034(2) 0.030(2) 0.053(2) 0.0080(15) 0.0078(16) 0.0028(17)
O9' 0.037(3) 0.0203(18) 0.0371(19) -0.0015(14) -0.0012(16) 0.0048(13)
O10' 0.049(5) 0.026(2) 0.079(5) -0.015(3) 0.009(4) -0.001(2)
N1 0.040(3) 0.0307(15) 0.0275(12) -0.005(2) 0.0141(16) -0.0059(11)
O8 0.026(2) 0.028(2) 0.039(2) -0.0098(19) 0.0172(18) -0.0087(18)
O9 0.027(2) 0.047(3) 0.059(2) 0.007(2) 0.0010(18) 0.0049(19)
O10 0.049(5) 0.026(2) 0.079(5) -0.015(3) 0.009(4) -0.001(2)
N2 0.0383(14) 0.0456(14) 0.0392(13) 0.0095(11) 0.0114(10) 0.0027(10)
O11 0.0318(10) 0.0319(9) 0.0417(9) 0.0003(7) 0.0130(8) 0.0045(7)
O12 0.0262(9) 0.0556(12) 0.0347(9) -0.0016(8) 0.0075(7) 0.0000(8)
O13 0.0723(15) 0.0570(14) 0.0801(15) 0.0390(12) 0.0101(11) -0.0004(11)
C11 0.0314(14) 0.077(2) 0.0330(14) 0.0105(13) 0.0105(11) 0.0007(13)
C12 0.0351(14) 0.0394(14) 0.0232(12) 0.0047(11) 0.0145(11) 0.0011(10)
N3 0.0348(12) 0.0353(12) 0.0237(10) 0.0053(9) 0.0135(9) 0.0013(8)
C13 0.0487(17) 0.0623(19) 0.0433(16) -0.0098(14) 0.0174(13) -0.0141(13)
C14 0.0265(13) 0.0311(14) 0.0372(14) -0.0035(10) 0.0059(11) 0.0001(10)
N4 0.0431(13) 0.0532(15) 0.0543(15) -0.0010(11) 0.0224(12) -0.0001(11)

loop_
_atom_type_symbol
_atom_type_description
_atom_type_scat_dispersion_real
_atom_type_scat_dispersion_imag
_atom_type_scat_source
C C 0.0033 0.0016 'International Tables Vol C Tables 4.2.6.8 and 6.1.1.4'
H H 0.0000 0.0000 'International Tables Vol C Tables 4.2.6.8 and 6.1.1.4'
O O 0.0106 0.0060 'International Tables Vol C Tables 4.2.6.8 and 6.1.1.4'
N N 0.0061 0.0033 'International Tables Vol C Tables 4.2.6.8 and 6.1.1.4'
Ni Ni 0.3393 1.1124 'International Tables Vol C Tables 4.2.6.8 and 6.1.1.4'

loop_
_geom_angle_atom_site_label_1
_geom_angle_atom_site_label_2
_geom_angle_atom_site_label_3
_geom_angle
_geom_angle_publ_flag
O1 C1 C2 107.59(17) no
O1 C1 H1A 110.2 no
C2 C1 H1A 110.2 no
O1 C1 H1B 110.2 no
C2 C1 H1B 110.2 no
H1A C1 H1B 108.5 no
O2 C2 C1 107.91(17) no
O2 C2 H2A 110.1 no
C1 C2 H2A 110.1 no
O2 C2 H2B 110.1 no
C1 C2 H2B 110.1 no
H2A C2 H2B 108.4 no
O2 C3 C4 109.05(17) no
O2 C3 H3A 109.9 no
C4 C3 H3A 109.9 no
O2 C3 H3B 109.9 no
C4 C3 H3B 109.9 no
H3A C3 H3B 108.3 no
O3 C4 C3 108.32(17) no
O3 C4 H4A 110.0 no
C3 C4 H4A 110.0 no
O3 C4 H4B 110.0 no
C3 C4 H4B 110.0 no
H4A C4 H4B 108.4 no
O3 C5 C6 112.48(17) no
O3 C5 H5A 109.1 no
C6 C5 H5A 109.1 no
O3 C5 H5B 109.1 no
C6 C5 H5B 109.1 no
H5A C5 H5B 107.8 no
O4 C6 C5 107.13(17) no
O4 C6 H6A 110.3 no
C5 C6 H6A 110.3 no
O4 C6 H6B 110.3 no
C5 C6 H6B 110.3 no
H6A C6 H6B 108.5 no
O4 C7 C8 107.25(17) no
O4 C7 H7A 110.3 no
C8 C7 H7A 110.3 no
O4 C7 H7B 110.3 no
C8 C7 H7B 110.3 no
H7A C7 H7B 108.5 no
O5 C8 C7 108.44(17) no
O5 C8 H8A 110.0 no
C7 C8 H8A 110.0 no
O5 C8 H8B 110.0 no
C7 C8 H8B 110.0 no
H8A C8 H8B 108.4 no
O5 C9 C10 107.67(17) no
O5 C9 H9A 110.2 no
C10 C9 H9A 110.2 no
O5 C9 H9B 110.2 no
C10 C9 H9B 110.2 no
H9A C9 H9B 108.5 no
O1 C10 C9 107.50(17) no
O1 C10 H10A 110.2 no
C9 C10 H10A 110.2 no
O1 C10 H10B 110.2 no
C9 C10 H10B 110.2 no
H10A C10 H10B 108.5 no
C1 O1 C10 113.57(17) no
C2 O2 C3 114.83(16) no
C5 O3 C4 114.60(15) no
C6 O4 C7 113.46(15) no
C9 O5 C8 114.67(16) no
O9' Ni1 O7 86.82(9) no
O9' Ni1 O6 92.48(9) no
O7 Ni1 O6 177.53(6) no
O9' Ni1 N3 115.17(10) no
O7 Ni1 N3 92.61(7) no
O6 Ni1 N3 89.83(7) no
O9' Ni1 O8 35.81(12) no
O7 Ni1 O8 95.08(10) no
O6 Ni1 O8 85.71(9) no
N3 Ni1 O8 80.02(10) no
O9' Ni1 O11 148.57(10) no
O7 Ni1 O11 91.24(7) no
O6 Ni1 O11 88.12(6) no
N3 Ni1 O11 96.25(6) no
O8 Ni1 O11 172.78(10) no
O9' Ni1 O12 87.77(10) no
O7 Ni1 O12 88.66(6) no
O6 Ni1 O12 88.94(6) no
N3 Ni1 O12 157.06(7) no
O8 Ni1 O12 122.70(10) no
O11 Ni1 O12 60.82(6) no
Ni1 O6 H6C 117.3(14) no
Ni1 O6 H6D 124.9(14) no
H6C O6 H6D 105.4(14) no
Ni1 O7 H7C 130.7(16) no
Ni1 O7 H7D 123.9(16) no
H7C O7 H7D 105.4(14) no
O10' N1' O8' 120.3(6) no
O10' N1' O9' 119.7(6) no
O8' N1' O9' 120.0(6) no
N1' O9' Ni1 123.5(4) no
O9 N1 O10 122.7(7) no
O9 N1 O8 119.2(7) no
O10 N1 O8 118.0(7) no
N1 O8 Ni1 119.2(4) no
O13 N2 O12 122.4(2) no
O13 N2 O11 121.6(2) no
O12 N2 O11 116.00(19) no
N2 O11 Ni1 92.04(13) no
N2 O12 Ni1 91.14(12) no
C12 C11 H11A 109.5 no
C12 C11 H11B 109.5 no
H11A C11 H11B 109.5 no
C12 C11 H11C 109.5 no
H11A C11 H11C 109.5 no
H11B C11 H11C 109.5 no
N3 C12 C11 177.8(2) no
C12 N3 Ni1 164.80(18) no
C14 C13 H13A 109.5 no
C14 C13 H13B 109.5 no
H13A C13 H13B 109.5 no
C14 C13 H13C 109.5 no
H13A C13 H13C 109.5 no
H13B C13 H13C 109.5 no
N4 C14 C13 179.0(3) no

loop_
_geom_bond_atom_site_label_1
_geom_bond_atom_site_label_2
_geom_bond_distance
_geom_bond_publ_flag
C1 O1 1.428(2) no
C1 C2 1.494(3) no
C1 H1A 0.9900 no
C1 H1B 0.9900 no
C2 O2 1.419(2) no
C2 H2A 0.9900 no
C2 H2B 0.9900 no
C3 O2 1.423(2) no
C3 C4 1.497(3) no
C3 H3A 0.9900 no
C3 H3B 0.9900 no
C4 O3 1.431(2) no
C4 H4A 0.9900 no
C4 H4B 0.9900 no
C5 O3 1.427(2) no
C5 C6 1.503(3) no
C5 H5A 0.9900 no
C5 H5B 0.9900 no
C6 O4 1.420(2) no
C6 H6A 0.9900 no
C6 H6B 0.9900 no
C7 O4 1.428(2) no
C7 C8 1.495(3) no
C7 H7A 0.9900 no
C7 H7B 0.9900 no
C8 O5 1.424(2) no
C8 H8A 0.9900 no
C8 H8B 0.9900 no
C9 O5 1.423(2) no
C9 C10 1.501(3) no
C9 H9A 0.9900 no
C9 H9B 0.9900 no
C10 O1 1.431(2) no
C10 H10A 0.9900 no
C10 H10B 0.9900 no
Ni1 O9' 1.992(3) no
Ni1 O7 2.0141(15) no
Ni1 O6 2.0247(14) no
Ni1 N3 2.056(2) no
Ni1 O8 2.095(4) no
Ni1 O11 2.1123(16) no
Ni1 O12 2.1354(16) no
O6 H6C 0.837(9) no
O6 H6D 0.831(9) no
O7 H7C 0.838(9) no
O7 H7D 0.834(9) no
N1' O10' 1.231(7) no
N1' O8' 1.244(6) no
N1' O9' 1.274(7) no
N1 O9 1.225(7) no
N1 O10 1.235(8) no
N1 O8 1.280(7) no
N2 O13 1.220(3) no
N2 O12 1.265(2) no
N2 O11 1.271(2) no
C11 C12 1.452(3) no
C11 H11A 0.9800 no
C11 H11B 0.9800 no
C11 H11C 0.9800 no
C12 N3 1.136(3) no
C13 C14 1.448(3) no
C13 H13A 0.9800 no
C13 H13B 0.9800 no
C13 H13C 0.9800 no
C14 N4 1.127(3) no

loop_
_geom_hbond_atom_site_label_D
_geom_hbond_atom_site_label_H
_geom_hbond_atom_site_label_A
_geom_hbond_site_symmetry_A
_geom_hbond_distance_DH
_geom_hbond_distance_HA
_geom_hbond_distance_DA
_geom_hbond_angle_DHA
O6 H6C O2 . 0.837(9) 1.873(10) 2.7042(19) 172(2)
O6 H6D O5 . 0.831(9) 1.930(9) 2.7573(19) 174(2)
O7 H7C O1 4_565 0.838(9) 2.005(10) 2.838(2) 173(2)
O7 H7D O3 4_565 0.834(9) 1.991(11) 2.795(2) 162(2)

loop_
_geom_torsion_atom_site_label_1
_geom_torsion_atom_site_label_2
_geom_torsion_atom_site_label_3
_geom_torsion_atom_site_label_4
_geom_torsion
_geom_torsion_publ_flag
O1 C1 C2 O2 -62.2(2) no
O2 C3 C4 O3 72.5(2) no
O3 C5 C6 O4 58.4(2) no
O4 C7 C8 O5 -77.9(2) no
O5 C9 C10 O1 67.9(2) no
C2 C1 O1 C10 166.97(16) no
C9 C10 O1 C1 -164.29(16) no
C1 C2 O2 C3 176.41(17) no
C4 C3 O2 C2 -167.37(17) no
C6 C5 O3 C4 90.7(2) no
C3 C4 O3 C5 -171.02(17) no
C5 C6 O4 C7 179.51(17) no
C8 C7 O4 C6 160.03(16) no
C10 C9 O5 C8 -165.06(17) no
C7 C8 O5 C9 167.32(17) no
O10' N1' O9' Ni1 172.9(5) no
O8' N1' O9' Ni1 -7.1(5) no
O7 Ni1 O9' N1' 115.9(3) no
O6 Ni1 O9' N1' -66.5(3) no
N3 Ni1 O9' N1' 24.5(3) no
O8 Ni1 O9' N1' 12.7(3) no
O11 Ni1 O9' N1' -156.9(3) no
O12 Ni1 O9' N1' -155.3(3) no
O9 N1 O8 Ni1 8.4(5) no
O10 N1 O8 Ni1 -171.6(5) no
O9' Ni1 O8 N1 -15.2(3) no
O7 Ni1 O8 N1 -92.6(3) no
O6 Ni1 O8 N1 85.1(3) no
N3 Ni1 O8 N1 175.7(3) no
O12 Ni1 O8 N1 -0.9(3) no
O13 N2 O11 Ni1 -179.5(2) no
O12 N2 O11 Ni1 0.49(18) no
O9' Ni1 O11 N2 1.5(2) no
O7 Ni1 O11 N2 87.47(12) no
O6 Ni1 O11 N2 -90.14(12) no
N3 Ni1 O11 N2 -179.77(12) no
O12 Ni1 O11 N2 -0.30(11) no
O13 N2 O12 Ni1 179.5(2) no
O11 N2 O12 Ni1 -0.49(18) no
O9' Ni1 O12 N2 -178.74(14) no
O7 Ni1 O12 N2 -91.87(12) no
O6 Ni1 O12 N2 88.74(12) no
N3 Ni1 O12 N2 1.7(2) no
O8 Ni1 O12 N2 172.95(14) no
O11 Ni1 O12 N2 0.30(11) no
O9' Ni1 N3 C12 -92.6(7) no
O7 Ni1 N3 C12 179.7(7) no
O6 Ni1 N3 C12 0.1(7) no
O8 Ni1 N3 C12 -85.6(7) no
O11 Ni1 N3 C12 88.2(7) no
O12 Ni1 N3 C12 87.0(7) no
